data_7132670
loop_
_publ_author_name
'Shayan, Mohsen'
'Abdollahi, Maryam F.'
'Lawrence, Mason Chester'
'Guinand, Etienne C.'
'Goulet, Maxime'
'George, Tanner'
'Masuda, Jason D.'
'Katz, Michael J.'
'Laventure, Audrey'
'Werner-Zwanziger, Ulrike'
'Chitnis, Saurabh S.'

_publ_section_title
;
 Rigid PN cages as 3-dimensional building blocks for crystalline or
 amorphous networked materials.
;
_journal_issue 19
_journal_name_full 'Chemical communications (Cambridge, England)'
_journal_page_first 2629
_journal_page_last 2632
_journal_paper_doi 10.1039/d3cc05804b
_journal_volume 60
_journal_year 2024
_chemical_formula_moiety 'C15 H18.80 N5 O2 P1'
_chemical_formula_sum 'C15 H18.8 N5 O2 P'
_chemical_formula_weight 332.12
_space_group_IT_number 2
_space_group_name_Hall '-P 1'
_space_group_name_H-M_alt 'P -1'
_symmetry_cell_setting triclinic
_symmetry_space_group_name_H-M 'P -1'
_atom_sites_solution_hydrogens difmap
_atom_sites_solution_primary other
_audit_block_doi 10.5517/ccdc.csd.cc2h3x3n
_audit_creation_date 2022-05-25
_audit_creation_method 'CRYSTALS_ver_14.61_build_7809 '
_audit_update_record
;
2023-09-26 deposited with the CCDC.	2024-02-05 downloaded from the CCDC.
;
_cell_angle_alpha 108.6532(12)
_cell_angle_beta 99.9637(12)
_cell_angle_gamma 113.6479(16)
_cell_formula_units_Z 2
_cell_length_a 9.04350(15)
_cell_length_b 10.15596(16)
_cell_length_c 10.73364(12)
_cell_measurement_reflns_used 12290
_cell_measurement_temperature 99.9(3)
_cell_measurement_theta_max 77.8890
_cell_measurement_theta_min 4.6120
_cell_volume 802.40(3)
_computing_cell_refinement 'CrysAlisPro 1.171.42.55a (Rigaku OD, 2022)'
_computing_data_collection 'CrysAlisPro 1.171.42.55a (Rigaku OD, 2022)'
_computing_data_reduction 'CrysAlisPro 1.171.42.55a (Rigaku OD, 2022)'
_computing_publication_material 'CRYSTALS (Betteridge et al., 2003)'
_computing_structure_refinement 'CRYSTALS (Betteridge et al., 2003)'
_computing_structure_solution 'Superflip (Palatinus & Chapuis, 2007)'
_diffrn_ambient_environment N~2~
_diffrn_ambient_temperature 99.9(3)
_diffrn_detector 'Hybrid Pixel Array Detector'
_diffrn_detector_area_resol_mean 10.0000
_diffrn_detector_type HyPix
_diffrn_measured_fraction_theta_full 0.9979
_diffrn_measured_fraction_theta_max 0.9820
_diffrn_measurement_details
;
List of Runs (angles in degrees, time in seconds):

  # Type    Start    End  Width  t~exp~   \w     \q     \k     \f   Frames
#--------------------------------------------------------------------------
  1  \w    -16.00  26.00   0.50    0.05    --  -48.57  19.00  90.00   84
  2  \w    -75.00  24.00   0.50    0.05    --  -48.57  88.00 -29.00  198
  3  \w   -117.00 -18.00   0.50    0.20    --  -90.00  88.00 -29.00  198
  4  \w    -65.00 -18.00   0.50    0.20    --  -90.00  61.00 -30.00   94
  5  \w    -34.00  24.00   0.50    0.05    --  -48.57  37.00-120.00  116
  6  \w    -16.00  26.00   0.50    0.05    --  -48.57  19.00-120.00   84
  7  \w    -16.00  26.00   0.50    0.05    --  -48.57  19.00 -30.00   84
  8  \w    -16.00  26.00   0.50    0.05    --  -48.57  19.00  30.00   84
  9  \w   -121.00 -39.00   0.50    0.05    --  -48.57 -37.00 -30.00  164
 10  \w   -120.00 -35.00   0.50    0.05    --  -48.57 -57.00 -60.00  170
 11  \w   -120.00 -35.00   0.50    0.05    --  -48.57 -57.00-120.00  170
 12  \w   -120.00 -27.00   0.50    0.05    --  -48.57 -77.00-180.00  186
 13  \w   -120.00 -35.00   0.50    0.05    --  -48.57 -57.00-150.00  170
 14  \w   -120.00 -27.00   0.50    0.05    --  -48.57 -77.00  60.00  186
 15  \w   -120.00 -35.00   0.50    0.05    --  -48.57 -57.00  90.00  170
 16  \w   -161.00 -75.00   0.50    0.20    --  -90.00 -61.00  30.00  172
 17  \w   -161.00 -68.00   0.50    0.20    --  -90.00 -77.00 -90.00  186
 18  \w   -161.00 -68.00   0.50    0.20    --  -90.00 -77.00 -60.00  186
 19  \w   -161.00 -68.00   0.50    0.20    --  -90.00 -77.00 -30.00  186
 20  \w   -161.00 -69.00   0.50    0.20    --  -90.00 -75.00   4.24  184
 21  \w   -161.00 -69.00   0.50    0.20    --  -90.00 -74.00-150.43  184
 22  \w   -161.00 -68.00   0.50    0.20    --  -90.00 -77.00  60.00  186
 23  \w   -161.00 -68.00   0.50    0.20    --  -90.00 -77.00  90.00  186
 24  \w   -161.00 -69.00   0.50    0.20    --  -90.00 -75.00 125.95  184
 25  \w   -161.00 -71.00   0.50    0.20    --  -90.00 -70.00 153.75  180
 26  \w   -161.00 -74.00   0.50    0.20    --  -90.00 -62.00-130.64  174
 27  \w   -161.00 -79.00   0.50    0.20    --  -90.00 -88.00-145.00  164
 28  \w   -161.00 -83.00   0.50    0.20    --  -90.00 -94.00 -60.00  156
 29  \w   -120.00 -73.00   0.50    0.05    --  -48.57-125.00 -30.00   94
 30  \w     40.00  79.00   0.50    0.20    --  111.50 -61.00 -30.00   78
 31  \w     40.00  79.00   0.50    0.20    --  111.50 -61.00  60.00   78
 32  \w     40.00  79.00   0.50    0.20    --  111.50 -61.00  30.00   78
 33  \w     40.00  79.00   0.50    0.20    --  111.50 -61.00 -90.00   78
 34  \w     40.00  79.00   0.50    0.20    --  111.50 -61.00-150.00   78
 35  \w    101.00 178.00   0.50    0.20    --  111.50  88.00 -29.00  154
 36  \w     95.00 178.00   0.50    0.20    --  111.50 125.00   0.00  166
 37  \w     40.00  79.00   0.50    0.20    --  111.50 -61.00   0.00   78
 38  \w     34.00  95.00   0.50    0.05    --   48.57-125.00  90.00  122
 39  \w     40.00 105.00   0.50    0.20    --  111.50 -94.00 -60.00  130
 40  \w     40.00 111.00   0.50    0.20    --  111.50-125.00-150.00  142
 41  \w     40.00 105.00   0.50    0.20    --  111.50 -94.00-150.00  130
 42  \w     40.00 111.00   0.50    0.20    --  111.50-125.00  30.00  142
 43  \w     40.00 105.00   0.50    0.20    --  111.50 -94.00  30.00  130
 44  \w     40.00 105.00   0.50    0.20    --  111.50 -94.00  90.00  130
 45  \w     40.00 107.00   0.50    0.20    --  111.50-102.00 168.23  134
 46  \w     40.00 105.00   0.50    0.20    --  111.50 -94.00 150.00  130
 47  \w     40.00 105.00   0.50    0.20    --  111.50 -94.00 120.00  130
 48  \w     40.00 105.00   0.50    0.20    --  111.50 -94.00   0.00  130
 49  \w    -21.00  75.00   0.50    0.05    --   48.57 -88.00-145.00  192
 50  \w     40.00 138.00   0.50    0.20    --  111.50 -88.00-145.00  196
 51  \w     40.00 105.00   0.50    0.20    --  111.50 -94.00 -90.00  130
 52  \w    101.00 178.00   0.50    0.20    --  111.50  15.00  60.00  154
 53  \w     96.00 178.00   0.50    0.20    --  111.50  61.00  60.00  164
 54  \w     96.00 178.00   0.50    0.20    --  111.50  61.00  90.00  164
 55  \w    101.00 178.00   0.50    0.20    --  111.50  45.00 120.00  154
 56  \w     90.00 178.00   0.50    0.20    --  111.50  77.00 -30.00  176
 57  \w     90.00 178.00   0.50    0.20    --  111.50  77.00 -90.00  176
 58  \w    101.00 178.00   0.50    0.20    --  111.50  45.00 -60.00  154
 59  \w    101.00 178.00   0.50    0.20    --  111.50  45.00-120.00  154
 60  \w    101.00 178.00   0.50    0.20    --  111.50  45.00-150.00  154
 61  \w    101.00 178.00   0.50    0.20    --  111.50  30.00-180.00  154
;
_diffrn_measurement_device 'four-circle diffractometer'
_diffrn_measurement_device_type 'XtaLAB Synergy, Dualflex, HyPix'
_diffrn_measurement_method '\w scans'
_diffrn_orient_matrix_type 'CrysAlisPro convention (1999,Acta A55,543-557)'
_diffrn_orient_matrix_UB_11 0.0824295000
_diffrn_orient_matrix_UB_12 -0.1054204000
_diffrn_orient_matrix_UB_13 0.0059062000
_diffrn_orient_matrix_UB_21 -0.1316621000
_diffrn_orient_matrix_UB_22 -0.1288573000
_diffrn_orient_matrix_UB_23 -0.1457414000
_diffrn_orient_matrix_UB_31 0.1232623000
_diffrn_orient_matrix_UB_32 0.0773036000
_diffrn_orient_matrix_UB_33 -0.0694034000
_diffrn_radiation_monochromator mirror
_diffrn_radiation_probe x-ray
_diffrn_radiation_type 'Cu K\a'
_diffrn_radiation_wavelength 1.54184
_diffrn_reflns_av_R_equivalents 0.0605
_diffrn_reflns_av_sigmaI/netI 0.0844
_diffrn_reflns_av_unetI/netI 0.084
_diffrn_reflns_limit_h_max 11
_diffrn_reflns_limit_h_min -11
_diffrn_reflns_limit_k_max 12
_diffrn_reflns_limit_k_min -12
_diffrn_reflns_limit_l_max 13
_diffrn_reflns_limit_l_min -13
_diffrn_reflns_number 26957
_diffrn_reflns_theta_full 74.3338
_diffrn_reflns_theta_max 79.2401
_diffrn_reflns_theta_min 4.6364
_diffrn_source 'micro-focus sealed X-ray tube'
_diffrn_source_type 'PhotonJet (Cu) X-ray Source'
_exptl_absorpt_coefficient_mu 1.673
_exptl_absorpt_correction_T_max 1.00000
_exptl_absorpt_correction_T_min 0.87549
_exptl_absorpt_correction_type multi-scan
_exptl_absorpt_process_details
;
CrysAlisPro 1.171.42.55a (Rigaku Oxford Diffraction, 2022)
Empirical absorption correction using spherical harmonics,
implemented in SCALE3 ABSPACK scaling algorithm.
;
_exptl_crystal_colour colourless
_exptl_crystal_density_diffrn 1.375
_exptl_crystal_description chunk
_exptl_crystal_F_000 349.606
_exptl_crystal_size_max 0.2
_exptl_crystal_size_mid 0.2
_exptl_crystal_size_min 0.2
_refine_diff_density_max 0.30
_refine_diff_density_min -0.52
_refine_ls_extinction_method None
_refine_ls_goodness_of_fit_ref 1.0002
_refine_ls_hydrogen_treatment constr
_refine_ls_matrix_type full
_refine_ls_number_parameters 330
_refine_ls_number_reflns 3431
_refine_ls_number_restraints 42
_refine_ls_R_factor_all 0.0486
_refine_ls_R_factor_gt 0.0447
_refine_ls_shift/su_max 0.0039078
_refine_ls_shift/su_mean 0.0001581
_refine_ls_structure_factor_coef Fsqd
_refine_ls_weighting_details
;
 Method= Modified Sheldrick 
 w=1/[\s^2^(F^2^) + ( 0.04P)^2^ + 0.82P] 
 ,where P=(max(Fo^2^,0) + 2Fc^2^)/3 
;
_refine_ls_weighting_scheme calc
_refine_ls_wR_factor_all 0.1126
_refine_ls_wR_factor_gt 0.1097
_refine_ls_wR_factor_ref 0.1126
_reflns_limit_h_max 11
_reflns_limit_h_min -11
_reflns_limit_k_max 12
_reflns_limit_k_min -12
_reflns_limit_l_max 13
_reflns_limit_l_min 0
_reflns_number_gt 3101
_reflns_number_total 3431
_reflns_threshold_expression I>2.0\s(I)
_oxford_diffrn_Wilson_B_factor 1.96
_oxford_diffrn_Wilson_scale 0.02
_oxford_refine_ls_r_factor_ref 0.0486
_oxford_refine_ls_scale 8.0(3)
_oxford_reflns_number_all 3431
_cod_data_source_file d3cc05804b2.cif
_cod_data_source_block MS-23-pyr
_cod_depositor_comments 'Adding full bibliography for 7132669--7132673.cif.'
_cod_original_sg_symbol_H-M 'P -1 '
_cod_original_formula_sum 'C15 H18.80 N5 O2 P1'
_cod_database_code 7132670
_cell_oxdiff_length_a 9.04350(15)
_cell_oxdiff_length_b 10.15596(16)
_cell_oxdiff_length_c 10.73364(12)
_cell_oxdiff_angle_alpha 108.6532(12)
_cell_oxdiff_angle_beta 99.9637(12)
_cell_oxdiff_angle_gamma 113.6479(16)
_cell_oxdiff_volume 802.40(2)
_cell_oxdiff_measurement_reflns_used 12290
_oxdiff_exptl_absorpt_empirical_full_min 0.510
_oxdiff_exptl_absorpt_empirical_full_max 2.271
_oxdiff_exptl_absorpt_empirical_details
;
Empirical correction (ABSPACK) includes:
- Absorption correction using spherical harmonics
- Frame scaling
;
_diffrn_oxdiff_digest_frames
;
012740efbe82df744cb1f4cf326c20b9c1089407dee
;
_reflns_odcompleteness_completeness 99.79
_reflns_odcompleteness_theta 74.33
_reflns_odcompleteness_iscentric 1
_chemical_oxdiff_formula 'P2N8O4C20H28 (NC5H5)2'
_oxford_refine_reflns_threshold_expression I>-3.0\s(I)
_oxford_refine_ls_r_factor_all 0.0486
_oxford_refine_ls_wr_factor_all 0.1126

loop_
_symmetry_equiv_pos_as_xyz
x,y,z
-x,-y,-z

loop_
_atom_site_label
_atom_site_type_symbol
_atom_site_fract_x
_atom_site_fract_y
_atom_site_fract_z
_atom_site_U_iso_or_equiv
_atom_site_occupancy
_atom_site_adp_type
_atom_site_refinement_flags_posn
_atom_site_refinement_flags_adp
_atom_site_refinement_flags_occupancy
_atom_site_disorder_assembly
_atom_site_disorder_group
_atom_site_attached_hydrogens
P1 P 0.93879(6) 0.10769(5) 0.49559(5) 0.0223 1.0000 Uani . . . . . .
N2 N 0.8705(2) 0.21883(19) 0.47852(16) 0.0284 1.0000 Uani . . . . . .
N14 N 0.9013(4) -0.0284(3) 0.3365(3) 0.0231 0.5000 Uani . . . . . .
N15 N 0.9342(4) -0.1548(3) 0.3435(3) 0.0239 0.5000 Uani . U . . . .
N16 N 0.8579(4) -0.1875(3) 0.4228(3) 0.0244 0.5000 Uani . U . . . .
N19 N 0.7936(4) -0.0750(3) 0.4380(3) 0.0232 0.5000 Uani . U . . . .
N20 N 0.8426(4) -0.0133(3) 0.5706(3) 0.0231 0.5000 Uani . U . . . .
N23 N 0.9287(4) -0.1008(4) 0.5979(3) 0.0247 0.5000 Uani . U . . . .
N25 N 0.6357(4) 0.9892(4) 0.8652(3) 0.0355 0.700(6) Uani . . P 2 1 .
N32 N 0.6015(7) 1.2458(6) 1.0821(7) 0.0307 0.300(6) Uani . . P 2 2 .
C3 C 0.8255(2) 0.3201(2) 0.56348(18) 0.0222 1.0000 Uani . . . . . .
C4 C 0.8285(2) 0.3391(2) 0.69938(19) 0.0265 1.0000 Uani . . . . . .
C5 C 0.7827(2) 0.4442(2) 0.7777(2) 0.0289 1.0000 Uani . . . . . .
C6 C 0.7285(2) 0.5308(2) 0.7222(2) 0.0299 1.0000 Uani . . . . . .
C7 C 0.7216(2) 0.5100(2) 0.5867(2) 0.0304 1.0000 Uani . . . . . .
C8 C 0.7712(2) 0.4084(2) 0.5092(2) 0.0262 1.0000 Uani . . . . . .
C9 C 0.6854(3) 0.6464(3) 0.8094(2) 0.0513 1.0000 Uani . U . . . .
C17 C 0.790(2) -0.319(2) 0.2541(14) 0.0347 0.5000 Uani . U . . . .
C18 C 0.771(2) -0.317(2) 0.2813(14) 0.0339 0.5000 Uani . U . . . .
C21 C 0.649(2) -0.1169(17) 0.4875(10) 0.0285 0.5000 Uani . U . . . .
C22 C 0.6522(19) -0.1046(17) 0.5246(10) 0.0299 0.5000 Uani . U . . . .
C24 C 1.0092(3) -0.0484(3) 0.7535(2) 0.0432 1.0000 Uani . U . . . .
C26 C 0.4990(6) 1.0054(6) 0.8253(5) 0.0313 0.700(6) Uani . . P 2 1 .
C27 C 0.7016(9) 1.0960(9) 0.8747(7) 0.0299 0.300(6) Uani . . P 2 2 .
C28 C 0.5340(14) 1.0745(14) 0.8446(10) 0.0309 0.300(6) Uani . . P 2 2 .
C29 C 0.4933(8) 1.1416(7) 0.8930(6) 0.0343 0.700(6) Uani . . P 2 1 .
C30 C 0.4904(16) 1.1530(15) 0.9480(12) 0.0298 0.300(6) Uani . . P 2 2 .
C31 C 0.6310(4) 1.2670(4) 1.0067(4) 0.0398 0.700(6) Uani . . P 2 1 .
C33 C 0.7761(5) 1.2527(5) 1.0477(5) 0.0395 0.700(6) Uani . . P 2 1 .
C34 C 0.7612(11) 1.2658(9) 1.1098(11) 0.0302 0.300(6) Uani . . P 2 2 .
C35 C 0.8168(11) 1.1954(14) 1.0099(11) 0.0282 0.300(6) Uani . . P 2 2 .
C36 C 0.7725(5) 1.1136(7) 0.9735(4) 0.0372 0.700(6) Uani . . P 2 1 .
H41 H 0.8607 0.2793 0.7371 0.036(3) 1.0000 Uiso R . . . . .
H51 H 0.7853 0.4553 0.8690 0.039(3) 1.0000 Uiso R . . . . .
H71 H 0.6847 0.5672 0.5502 0.041(3) 1.0000 Uiso R . . . . .
H81 H 0.7694 0.3968 0.4198 0.037(3) 1.0000 Uiso R . . . . .
H121 H 0.6292 0.8129 0.7783 0.060(16) 0.46(3) Uiso R . P 3 1 .
H131 H 0.5167 0.7018 0.8048 0.085(16) 0.34(3) Uiso R . P 3 2 .
H171 H 0.8241 -0.3989 0.2547 0.070(3) 0.5000 Uiso R . . . . .
H172 H 0.7544 -0.3293 0.1589 0.070(3) 0.5000 Uiso R . . . . .
H173 H 0.6948 -0.3334 0.2897 0.071(3) 0.5000 Uiso R . . . . .
H181 H 0.8009 -0.3981 0.2855 0.088(3) 0.5000 Uiso R . . . . .
H182 H 0.8086 -0.2847 0.2120 0.088(3) 0.5000 Uiso R . . . . .
H183 H 0.6476 -0.3611 0.2555 0.088(3) 0.5000 Uiso R . . . . .
H211 H 0.5743 -0.2315 0.4438 0.090(3) 0.5000 Uiso R . . . . .
H212 H 0.5856 -0.0652 0.4605 0.090(3) 0.5000 Uiso R . . . . .
H213 H 0.6909 -0.0777 0.5899 0.090(3) 0.5000 Uiso R . . . . .
H221 H 0.6053 -0.0311 0.5301 0.081(3) 0.5000 Uiso R . . . . .
H222 H 0.6196 -0.1615 0.5809 0.081(3) 0.5000 Uiso R . . . . .
H223 H 0.6072 -0.1839 0.4259 0.082(3) 0.5000 Uiso R . . . . .
H241 H 1.0563 -0.1142 0.7655 0.047(3) 1.0000 Uiso R . . . . .
H242 H 1.0874 0.0486 0.7964 0.047(3) 1.0000 Uiso R . . . . .
H243 H 0.9194 -0.0679 0.7885 0.048(3) 1.0000 Uiso R . . . . .
H261 H 0.4048 0.9207 0.7485 0.044(3) 0.700(6) Uiso R . P 2 1 .
H271 H 0.7321 1.0420 0.8054 0.032(3) 0.300(6) Uiso R . P 2 2 .
H281 H 0.4560 1.0141 0.7540 0.041(3) 0.300(6) Uiso R . P 2 2 .
H291 H 0.3941 1.1502 0.8611 0.049(3) 0.700(6) Uiso R . P 2 1 .
H301 H 0.3789 1.1385 0.9271 0.035(3) 0.300(6) Uiso R . P 2 2 .
H311 H 0.6247 1.3576 1.0529 0.054(3) 0.700(6) Uiso R . P 2 1 .
H331 H 0.8721 1.3324 1.1224 0.053(3) 0.700(6) Uiso R . P 2 1 .
H341 H 0.8402 1.3309 1.2009 0.033(3) 0.300(6) Uiso R . P 2 2 .
H351 H 0.9284 1.2110 1.0335 0.028(3) 0.300(6) Uiso R . P 2 2 .
H361 H 0.8709 1.1054 1.0013 0.053(3) 0.700(6) Uiso R . P 2 1 .
O10 O 0.696(2) 0.658(3) 0.9382(10) 0.0625 0.46(3) Uani . U P 3 1 .
O11 O 0.7430(14) 0.7137(11) 0.9352(8) 0.0398 0.54(3) Uani . U P 3 2 .
O12 O 0.6236(11) 0.7136(8) 0.7304(8) 0.0284 0.46(3) Uani . . P 3 1 .
O13 O 0.575(2) 0.669(2) 0.7462(8) 0.0563 0.54(3) Uani . . P 3 2 .

loop_
_atom_site_aniso_label
_atom_site_aniso_U_11
_atom_site_aniso_U_22
_atom_site_aniso_U_33
_atom_site_aniso_U_23
_atom_site_aniso_U_13
_atom_site_aniso_U_12
P1 0.0257(2) 0.0222(2) 0.0219(2) 0.00715(17) 0.00653(17) 0.01682(18)
N2 0.0371(9) 0.0304(8) 0.0271(8) 0.0115(6) 0.0113(7) 0.0256(7)
N14 0.0274(15) 0.0234(14) 0.0239(14) 0.0100(12) 0.0079(12) 0.0176(12)
N15 0.0270(15) 0.0203(14) 0.0252(14) 0.0063(12) 0.0069(12) 0.0159(12)
N16 0.0241(14) 0.0185(13) 0.0281(15) 0.0046(12) 0.0047(12) 0.0142(12)
N19 0.0210(14) 0.0231(14) 0.0270(14) 0.0074(12) 0.0065(12) 0.0156(12)
N20 0.0213(14) 0.0244(14) 0.0263(14) 0.0089(12) 0.0059(11) 0.0160(12)
N23 0.0281(15) 0.0267(15) 0.0274(15) 0.0122(12) 0.0092(12) 0.0203(13)
N25 0.0463(16) 0.0381(18) 0.0306(13) 0.0129(11) 0.0121(11) 0.0302(15)
N32 0.033(3) 0.028(3) 0.038(4) 0.014(3) 0.017(3) 0.020(2)
C3 0.0206(8) 0.0187(8) 0.0277(8) 0.0087(7) 0.0082(7) 0.0112(7)
C4 0.0296(9) 0.0240(9) 0.0287(9) 0.0118(7) 0.0088(7) 0.0156(8)
C5 0.0308(9) 0.0303(9) 0.0265(9) 0.0097(8) 0.0113(8) 0.0171(8)
C6 0.0252(9) 0.0280(9) 0.0312(9) 0.0038(8) 0.0055(7) 0.0167(8)
C7 0.0317(10) 0.0254(9) 0.0335(10) 0.0081(8) 0.0052(8) 0.0194(8)
C8 0.0308(9) 0.0248(9) 0.0284(9) 0.0128(7) 0.0101(7) 0.0173(8)
C9 0.0496(13) 0.0615(15) 0.0374(12) -0.0007(11) 0.0028(10) 0.0444(13)
C17 0.024(3) 0.023(3) 0.036(5) -0.008(4) -0.001(3) 0.013(3)
C18 0.034(4) 0.025(3) 0.031(4) -0.006(3) 0.005(3) 0.021(3)
C21 0.025(3) 0.029(3) 0.036(5) 0.011(4) 0.013(4) 0.019(2)
C22 0.018(2) 0.029(3) 0.032(4) 0.003(3) 0.010(3) 0.010(2)
C24 0.0684(15) 0.0628(15) 0.0346(11) 0.0295(11) 0.0291(11) 0.0532(13)
C26 0.036(2) 0.024(2) 0.0288(18) 0.0062(19) 0.0065(15) 0.017(2)
C27 0.034(4) 0.028(4) 0.034(4) 0.015(3) 0.018(3) 0.017(3)
C28 0.036(5) 0.027(5) 0.021(4) 0.004(4) 0.000(3) 0.016(5)
C29 0.0349(19) 0.032(2) 0.043(3) 0.014(2) 0.016(2) 0.0230(16)
C30 0.022(4) 0.030(4) 0.043(6) 0.016(5) 0.015(5) 0.017(3)
C31 0.049(2) 0.0247(15) 0.047(2) 0.0108(14) 0.0205(16) 0.0210(14)
C33 0.0290(18) 0.035(2) 0.033(2) 0.005(2) 0.0066(18) 0.0059(15)
C34 0.033(4) 0.022(3) 0.033(4) 0.006(4) 0.011(4) 0.016(3)
C35 0.024(4) 0.028(5) 0.034(5) 0.013(4) 0.012(4) 0.013(4)
C36 0.032(2) 0.051(3) 0.033(2) 0.017(2) 0.0100(16) 0.027(2)
O10 0.069(5) 0.081(6) 0.039(3) 0.004(4) 0.014(3) 0.056(5)
O11 0.054(3) 0.040(3) 0.0306(18) 0.0077(19) 0.012(2) 0.034(3)
O12 0.035(3) 0.024(2) 0.035(2) 0.0139(16) 0.0128(17) 0.021(2)
O13 0.065(5) 0.074(6) 0.036(2) 0.004(3) 0.006(3) 0.060(5)

loop_
_atom_type_symbol
_atom_type_scat_dispersion_real
_atom_type_scat_dispersion_imag
_atom_type_scat_Cromer_Mann_a1
_atom_type_scat_Cromer_Mann_b1
_atom_type_scat_Cromer_Mann_a2
_atom_type_scat_Cromer_Mann_b2
_atom_type_scat_Cromer_Mann_a3
_atom_type_scat_Cromer_Mann_b3
_atom_type_scat_Cromer_Mann_a4
_atom_type_scat_Cromer_Mann_b4
_atom_type_scat_Cromer_Mann_c
_atom_type_scat_source
C 0.0181 0.0091 2.3100 20.8439 1.0200 10.2075 1.5886 0.5687 0.8650 51.6512 0.2156 'International Tables Vol C 4.2.6.8 and 6.1.1.4'
H 0.0000 0.0000 0.4930 10.5109 0.3229 26.1257 0.1402 3.1424 0.0408 57.7998 0.0030 'International Tables Vol C 4.2.6.8 and 6.1.1.4'
N 0.0311 0.0180 12.2126 0.0057 3.1322 9.8933 2.0125 28.9975 1.1663 0.5826 -11.5290 'International Tables Vol C 4.2.6.8 and 6.1.1.4'
O 0.0492 0.0322 3.0485 13.2771 2.2868 5.7011 1.5463 0.3239 0.8670 32.9089 0.2508 'International Tables Vol C 4.2.6.8 and 6.1.1.4'
P 0.2955 0.4335 6.4345 1.9067 4.1791 27.1570 1.7800 0.5260 1.4908 68.1645 1.1149 'International Tables Vol C 4.2.6.8 and 6.1.1.4'

loop_
_citation_id
_citation_doi
_citation_year
1 10.26434/chemrxiv-2023-1vnnr 2023

loop_
_geom_angle_atom_site_label_1
_geom_angle_site_symmetry_1
_geom_angle_atom_site_label_2
_geom_angle_site_symmetry_2
_geom_angle_atom_site_label_3
_geom_angle_site_symmetry_3
_geom_angle
_geom_angle_publ_flag
N23 2_756 P1 . N15 2_756 101.08(14) yes
N23 2_756 P1 . N16 2_756 60.51(15) yes
N15 2_756 P1 . N16 2_756 43.55(16) yes
N23 2_756 P1 . N2 . 110.42(12) yes
N15 2_756 P1 . N2 . 119.09(11) yes
N16 2_756 P1 . N2 . 117.26(12) yes
N23 2_756 P1 . N14 . 49.29(14) yes
N15 2_756 P1 . N14 . 129.77(13) yes
N16 2_756 P1 . N14 . 104.56(15) yes
N2 . P1 . N14 . 110.00(11) yes
N23 2_756 P1 . N19 . 104.39(15) yes
N15 2_756 P1 . N19 . 105.39(15) yes
N16 2_756 P1 . N19 . 127.87(14) yes
N2 . P1 . N19 . 114.72(12) yes
N14 . P1 . N19 . 59.61(15) yes
N23 2_756 P1 . N20 . 130.56(13) yes
N15 2_756 P1 . N20 . 65.77(14) yes
N16 2_756 P1 . N20 . 104.48(15) yes
N2 . P1 . N20 . 117.55(11) yes
N14 . P1 . N20 . 101.09(14) yes
N19 . P1 . N20 . 44.71(15) yes
P1 . N2 . C3 . 135.04(14) yes
C24 2_756 N14 . N23 2_756 61.1(2) yes
C24 2_756 N14 . P1 . 113.1(2) yes
N23 2_756 N14 . P1 . 65.68(17) yes
C24 2_756 N14 . N15 . 113.0(2) yes
N23 2_756 N14 . N15 . 99.5(2) yes
P1 . N14 . N15 . 113.0(2) yes
C24 2_756 N14 . N19 . 165.9(2) yes
N23 2_756 N14 . N19 . 117.4(2) yes
P1 . N14 . N19 . 57.65(14) yes
N15 . N14 . N19 . 81.0(2) yes
N14 . N15 . P1 2_756 113.6(2) yes
N14 . N15 . N20 2_756 80.9(2) yes
P1 2_756 N15 . N20 2_756 57.56(13) yes
N14 . N15 . N16 . 99.4(3) yes
P1 2_756 N15 . N16 . 64.60(19) yes
N20 2_756 N15 . N16 . 115.7(3) yes
N14 . N15 . C17 . 115.3(8) yes
P1 2_756 N15 . C17 . 120.7(8) yes
N20 2_756 N15 . C17 . 159.0(7) yes
N16 . N15 . C17 . 76.3(6) yes
N14 . N15 . C18 . 113.5(8) yes
P1 2_756 N15 . C18 . 112.8(7) yes
N20 2_756 N15 . C18 . 165.6(8) yes
N16 . N15 . C18 . 62.8(5) yes
C17 . N15 . C18 . 13.7(9) yes
P1 2_756 N16 . N15 . 71.8(2) yes
P1 2_756 N16 . N19 . 114.7(2) yes
N15 . N16 . N19 . 96.8(3) yes
P1 2_756 N16 . N23 . 62.33(15) yes
N15 . N16 . N23 . 128.7(3) yes
N19 . N16 . N23 . 83.1(2) yes
P1 2_756 N16 . C17 . 113.9(6) yes
N15 . N16 . C17 . 58.7(6) yes
N19 . N16 . C17 . 112.2(8) yes
N23 . N16 . C17 . 163.2(8) yes
P1 2_756 N16 . C18 . 122.0(7) yes
N15 . N16 . C18 . 68.7(7) yes
N19 . N16 . C18 . 110.7(8) yes
N23 . N16 . C18 . 157.7(9) yes
C17 . N16 . C18 . 10.2(12) yes
N16 . N19 . N14 . 82.7(2) yes
N16 . N19 . P1 . 115.1(2) yes
N14 . N19 . P1 . 62.74(15) yes
N16 . N19 . N20 . 96.5(3) yes
N14 . N19 . N20 . 128.9(3) yes
P1 . N19 . N20 . 72.1(2) yes
N16 . N19 . C21 . 111.7(6) yes
N14 . N19 . C21 . 157.7(6) yes
P1 . N19 . C21 . 120.7(5) yes
N20 . N19 . C21 . 68.3(5) yes
N16 . N19 . C22 . 110.7(6) yes
N14 . N19 . C22 . 165.1(6) yes
P1 . N19 . C22 . 114.3(5) yes
N20 . N19 . C22 . 58.0(4) yes
C21 . N19 . C22 . 10.3(8) yes
P1 . N20 . N19 . 63.19(19) yes
P1 . N20 . N15 2_756 56.67(13) yes
N19 . N20 . N15 2_756 113.5(3) yes
P1 . N20 . N23 . 113.7(2) yes
N19 . N20 . N23 . 99.4(2) yes
N15 2_756 N20 . N23 . 81.8(2) yes
P1 . N20 . C21 . 110.0(5) yes
N19 . N20 . C21 . 61.8(4) yes
N15 2_756 N20 . C21 . 163.0(6) yes
N23 . N20 . C21 . 114.7(6) yes
P1 . N20 . C22 . 120.2(6) yes
N19 . N20 . C22 . 75.6(4) yes
N15 2_756 N20 . C22 . 160.9(6) yes
N23 . N20 . C22 . 114.2(7) yes
C21 . N20 . C22 . 13.9(7) yes
N20 . N23 . N14 2_756 97.8(2) yes
N20 . N23 . N16 . 80.9(2) yes
N14 2_756 N23 . N16 . 115.6(3) yes
N20 . N23 . P1 2_756 112.5(2) yes
N14 2_756 N23 . P1 2_756 65.03(17) yes
N16 . N23 . P1 2_756 57.16(14) yes
N20 . N23 . C24 . 112.3(2) yes
N14 2_756 N23 . C24 . 64.3(2) yes
N16 . N23 . C24 . 166.8(2) yes
P1 2_756 N23 . C24 . 114.9(2) yes
C26 . N25 . C36 . 117.6(3) yes
C30 . N32 . C34 . 117.8(8) yes
N2 . C3 . C4 . 124.43(16) yes
N2 . C3 . C8 . 117.78(16) yes
C4 . C3 . C8 . 117.78(16) yes
C3 . C4 . C5 . 120.65(17) yes
C3 . C4 . H41 . 119.7 no
C5 . C4 . H41 . 119.7 no
C4 . C5 . C6 . 120.90(18) yes
C4 . C5 . H51 . 119.5 no
C6 . C5 . H51 . 119.6 no
C5 . C6 . C7 . 118.74(17) yes
C5 . C6 . C9 . 120.0(2) yes
C7 . C6 . C9 . 121.24(19) yes
C6 . C7 . C8 . 120.66(17) yes
C6 . C7 . H71 . 118.3 no
C8 . C7 . H71 . 121.0 no
C3 . C8 . C7 . 121.24(18) yes
C3 . C8 . H81 . 118.2 no
C7 . C8 . H81 . 120.6 no
C6 . C9 . O10 . 116.7(7) yes
C6 . C9 . O12 . 110.7(4) yes
O10 . C9 . O12 . 132.3(8) yes
C6 . C9 . O11 . 124.9(4) yes
C6 . C9 . O13 . 116.8(3) yes
O11 . C9 . O13 . 118.2(5) yes
N15 . C17 . N16 . 45.0(4) yes
N15 . C17 . H171 . 111.5 no
N16 . C17 . H171 . 106.8 no
N15 . C17 . H172 . 107.7 no
N16 . C17 . H172 . 141.1 no
H171 . C17 . H172 . 109.9 no
N15 . C17 . H173 . 108.0 no
N16 . C17 . H173 . 68.1 no
H171 . C17 . H173 . 110.1 no
H172 . C17 . H173 . 109.6 no
N15 . C17 . H182 . 73.2 no
N16 . C17 . H182 . 113.1 no
H171 . C17 . H182 . 119.3 no
H172 . C17 . H182 . 34.9 no
H173 . C17 . H182 . 126.2 no
N15 . C18 . N16 . 48.4(6) yes
N15 . C18 . H181 . 110.0 no
N16 . C18 . H181 . 105.6 no
N15 . C18 . H182 . 66.0 no
N16 . C18 . H182 . 112.8 no
H181 . C18 . H182 . 108.9 no
N15 . C18 . H183 . 139.3 no
N16 . C18 . H183 . 110.3 no
H181 . C18 . H183 . 109.3 no
H182 . C18 . H183 . 109.7 no
N20 . C21 . N19 . 50.0(5) yes
N20 . C21 . H211 . 131.2 no
N19 . C21 . H211 . 110.2 no
N20 . C21 . H212 . 118.2 no
N19 . C21 . H212 . 106.5 no
H211 . C21 . H212 . 110.0 no
N20 . C21 . H213 . 60.1 no
N19 . C21 . H213 . 109.7 no
H211 . C21 . H213 . 109.8 no
H212 . C21 . H213 . 110.5 no
N20 . C22 . N19 . 46.4(5) yes
N20 . C22 . H221 . 109.3 no
N19 . C22 . H221 . 109.9 no
N20 . C22 . H222 . 109.6 no
N19 . C22 . H222 . 136.7 no
H221 . C22 . H222 . 112.5 no
N20 . C22 . H223 . 108.8 no
N19 . C22 . H223 . 64.7 no
H221 . C22 . H223 . 108.6 no
H222 . C22 . H223 . 108.1 no
N14 2_756 C24 . N23 . 54.60(17) yes
N14 2_756 C24 . H241 . 105.7 no
N23 . C24 . H241 . 108.9 no
N14 2_756 C24 . H242 . 63.2 no
N23 . C24 . H242 . 113.0 no
H241 . C24 . H242 . 109.3 no
N14 2_756 C24 . H243 . 145.7 no
N23 . C24 . H243 . 106.1 no
H241 . C24 . H243 . 107.7 no
H242 . C24 . H243 . 111.6 no
N25 . C26 . C29 . 122.4(4) yes
N25 . C26 . H261 . 118.1 no
C29 . C26 . H261 . 119.6 no
C28 . C27 . C35 . 118.3(8) yes
C28 . C27 . H271 . 120.2 no
C35 . C27 . H271 . 121.5 no
C27 . C28 . C30 . 119.6(9) yes
C27 . C28 . H281 . 120.5 no
C30 . C28 . H281 . 119.8 no
C26 . C29 . C31 . 120.1(5) yes
C26 . C29 . H291 . 120.4 no
C31 . C29 . H291 . 119.5 no
C28 . C30 . N32 . 122.1(11) yes
C28 . C30 . H301 . 119.1 no
N32 . C30 . H301 . 118.7 no
C29 . C31 . C33 . 118.1(4) yes
C29 . C31 . H311 . 119.3 no
C33 . C31 . H311 . 122.6 no
C31 . C33 . C36 . 118.3(3) yes
C31 . C33 . H331 . 122.1 no
C36 . C33 . H331 . 119.6 no
N32 . C34 . C35 . 123.4(8) yes
N32 . C34 . H341 . 119.1 no
C35 . C34 . H341 . 117.5 no
C27 . C35 . C34 . 118.7(8) yes
C27 . C35 . H351 . 120.4 no
C34 . C35 . H351 . 120.9 no
C33 . C36 . N25 . 123.6(3) yes
C33 . C36 . H361 . 117.7 no
N25 . C36 . H361 . 118.7 no
C18 . H182 . C17 . 13.9 no
C9 . O12 . H121 . 119.1 no
H131 . O13 . C9 . 111.1 no

loop_
_geom_bond_atom_site_label_1
_geom_bond_site_symmetry_1
_geom_bond_atom_site_label_2
_geom_bond_site_symmetry_2
_geom_bond_distance
_geom_bond_publ_flag
P1 . N23 2_756 1.699(3) yes
P1 . N15 2_756 1.695(3) yes
P1 . N16 2_756 1.612(3) yes
P1 . N2 . 1.5302(15) yes
P1 . N14 . 1.690(3) yes
P1 . N19 . 1.606(3) yes
P1 . N20 . 1.712(3) yes
N2 . C3 . 1.386(2) yes
N14 . C24 2_756 1.562(4) yes
N14 . N23 2_756 1.413(4) yes
N14 . N15 . 1.450(4) yes
N14 . N19 . 1.640(4) yes
N15 . N20 2_756 1.850(4) yes
N15 . N16 . 1.229(5) yes
N15 . C17 . 1.486(17) yes
N15 . C18 . 1.53(2) yes
N16 . N19 . 1.455(4) yes
N16 . N23 . 1.670(4) yes
N16 . C17 . 1.689(14) yes
N16 . C18 . 1.462(15) yes
N19 . N20 . 1.266(4) yes
N19 . C21 . 1.457(15) yes
N19 . C22 . 1.694(14) yes
N20 . N23 . 1.457(4) yes
N20 . C21 . 1.536(15) yes
N20 . C22 . 1.483(15) yes
N23 . C24 . 1.518(4) yes
N25 . C26 . 1.328(5) yes
N25 . C36 . 1.337(5) yes
N32 . C30 . 1.358(13) yes
N32 . C34 . 1.339(10) yes
C3 . C4 . 1.403(3) yes
C3 . C8 . 1.404(2) yes
C4 . C5 . 1.386(3) yes
C4 . H41 . 0.936 no
C5 . C6 . 1.395(3) yes
C5 . H51 . 0.944 no
C6 . C7 . 1.388(3) yes
C6 . C9 . 1.482(3) yes
C7 . C8 . 1.382(3) yes
C7 . H71 . 0.926 no
C8 . H81 . 0.926 no
C9 . O10 . 1.332(15) yes
C9 . O12 . 1.418(7) yes
C9 . O11 . 1.201(8) yes
C9 . O13 . 1.252(7) yes
C17 . H171 . 0.977 no
C17 . H172 . 0.975 no
C17 . H173 . 0.976 no
C17 . H182 . 0.660 no
C18 . H181 . 0.973 no
C18 . H182 . 0.966 no
C18 . H183 . 0.968 no
C21 . H211 . 0.970 no
C21 . H212 . 0.981 no
C21 . H213 . 0.982 no
C22 . H221 . 0.988 no
C22 . H222 . 0.967 no
C22 . H223 . 0.990 no
C24 . H241 . 0.954 no
C24 . H242 . 0.849 no
C24 . H243 . 0.929 no
C26 . C29 . 1.368(6) yes
C26 . H261 . 0.928 no
C27 . C28 . 1.404(13) yes
C27 . C35 . 1.380(12) yes
C27 . H271 . 0.929 no
C28 . C30 . 1.364(14) yes
C28 . H281 . 0.924 no
C29 . C31 . 1.367(7) yes
C29 . H291 . 0.951 no
C30 . H301 . 0.933 no
C31 . C33 . 1.390(6) yes
C31 . H311 . 0.926 no
C33 . C36 . 1.365(6) yes
C33 . H331 . 0.912 no
C34 . C35 . 1.377(11) yes
C34 . H341 . 0.932 no
C35 . H351 . 0.931 no
C36 . H361 . 0.934 no
H121 . O12 . 0.950 no
H131 . O13 . 0.950 no

loop_
_geom_hbond_atom_site_label_D
_geom_hbond_site_symmetry_D
_geom_hbond_atom_site_label_H
_geom_hbond_site_symmetry_H
_geom_hbond_atom_site_label_A
_geom_hbond_site_symmetry_A
_geom_hbond_angle_DHA
_geom_hbond_distance_DH
_geom_hbond_distance_HA
_geom_hbond_distance_DA
_geom_hbond_publ_flag
O12 . H121 . N25 . 179 0.95 1.71 2.655(11) yes
O12 . H121 . C27 . 165 0.95 2.47 3.400(11) yes
O13 . H131 . N32 2_677 177 0.95 1.84 2.791(11) yes
C17 . H172 . O10 1_544 175 0.97 2.29 3.258(11) yes
C17 . H172 . O11 1_544 164 0.97 2.57 3.514(11) yes
C22 . H222 . O12 1_545 163 0.97 2.35 3.283(11) yes
C24 . H243 . O12 1_545 139 0.93 2.50 3.259(11) yes
C29 . H301 . O10 2_677 136 1.15 2.53 3.447(11) yes
C30 . H301 . O10 2_677 123 0.93 2.53 3.137(11) yes
C29 . H301 . O11 2_677 148 1.15 2.47 3.503(11) yes
C30 . H301 . O11 2_677 130 0.93 2.47 3.159(11) yes
